data_8102554
loop_
_publ_author_name
'Ya-Feng Li'
'Cui-Li Shi'
'Yong-Sheng Hu'
'Long Zhang'

_publ_section_title
;
 Crystal structure of
 diaquatris(m-benzene-1,4-dioxydiacetato)digadolinium(III) dihydrate,
 Gd2(H2O)2(C10H8O6)3 &#x00B7; 2H2O
;
_journal_issue 4
_journal_name_full 'Zeitschrift f\"ur Kristallographie - New Crystal Structures'
_journal_page_first 637
_journal_volume 224
_journal_year 2009
_chemical_formula_moiety 'C15 H14 Gd O10, H2 O'
_chemical_formula_sum 'C15 H16 Gd O11'
_chemical_formula_weight 529.53
_chemical_name_common poly[[diaquatris(\m-benzene-1,4-dioxydiacetato)digadolinium(III)]dihydrate]
_chemical_name_systematic
; 
poly[[diaquatris(\m-benzene-1,4-dioxydiacetato)digadolinium(III)]dihydrate] 
;
_space_group_IT_number 14
_symmetry_cell_setting monoclinic
_symmetry_space_group_name_Hall '-P 2ybc'
_symmetry_space_group_name_H-M 'P 1 21/c 1'
_atom_sites_solution_hydrogens geom
_atom_sites_solution_primary direct
_atom_sites_solution_secondary difmap
_audit_creation_method SHELXL-97
_cell_angle_alpha 90.00
_cell_angle_beta 109.25(3)
_cell_angle_gamma 90.00
_cell_formula_units_Z 4
_cell_length_a 12.123(2)
_cell_length_b 16.700(3)
_cell_length_c 8.9385(18)
_cell_measurement_reflns_used 2000
_cell_measurement_temperature 293(2)
_cell_measurement_theta_max 27.47
_cell_measurement_theta_min 3.02
_cell_volume 1708.5(6)
_computing_cell_refinement PROCESS-AUTO
_computing_data_collection 'PROCESS-AUTO (Rigaku, 1998)'
_computing_data_reduction 'CrystalStructure (Rigaku/MSC, 2002)'
_computing_molecular_graphics 'DIAMOND (Brandenburg, 2000)'
_computing_publication_material SHELXL97
_computing_structure_refinement 'SHELXL97 (Sheldrick, 2008)'
_computing_structure_solution 'SHELXS97 (Sheldrick, 2008)'
_diffrn_ambient_temperature 293(2)
_diffrn_detector_area_resol_mean 10.0
_diffrn_measured_fraction_theta_full 0.998
_diffrn_measured_fraction_theta_max 0.995
_diffrn_measurement_device_type 'Rigaku R-AXIS RAPID'
_diffrn_measurement_method \w
_diffrn_radiation_monochromator graphite
_diffrn_radiation_source 'fine-focus sealed tube'
_diffrn_radiation_type MoK\a
_diffrn_radiation_wavelength 0.71073
_diffrn_reflns_av_R_equivalents 0.0242
_diffrn_reflns_av_sigmaI/netI 0.0192
_diffrn_reflns_limit_h_max 15
_diffrn_reflns_limit_h_min -15
_diffrn_reflns_limit_k_max 21
_diffrn_reflns_limit_k_min -20
_diffrn_reflns_limit_l_max 11
_diffrn_reflns_limit_l_min -11
_diffrn_reflns_number 16489
_diffrn_reflns_theta_full 25.00
_diffrn_reflns_theta_max 27.47
_diffrn_reflns_theta_min 3.02
_exptl_absorpt_coefficient_mu 3.943
_exptl_absorpt_correction_T_max 0.6621
_exptl_absorpt_correction_T_min 0.6491
_exptl_absorpt_correction_type empirical
_exptl_absorpt_process_details '(ABSCOR; Higashi, 1995)'
_exptl_crystal_colour colorless
_exptl_crystal_density_diffrn 2.059
_exptl_crystal_density_method 'not measured'
_exptl_crystal_description block
_exptl_crystal_F_000 1032
_exptl_crystal_size_max 0.12
_exptl_crystal_size_mid 0.12
_exptl_crystal_size_min 0.11
_refine_diff_density_max 0.579
_refine_diff_density_min -0.884
_refine_diff_density_rms 0.121
_refine_ls_extinction_method none
_refine_ls_goodness_of_fit_ref 1.130
_refine_ls_hydrogen_treatment mixed
_refine_ls_matrix_type full
_refine_ls_number_parameters 258
_refine_ls_number_reflns 3889
_refine_ls_number_restraints 12
_refine_ls_restrained_S_all 1.129
_refine_ls_R_factor_all 0.0275
_refine_ls_R_factor_gt 0.0244
_refine_ls_shift/su_max 0.005
_refine_ls_shift/su_mean 0.000
_refine_ls_structure_factor_coef Fsqd
_refine_ls_weighting_details 'calc w=1/[\s^2^(Fo^2^)+(0.0236P)^2^+4.9590P] where P=(Fo^2^+2Fc^2^)/3'
_refine_ls_weighting_scheme calc
_refine_ls_wR_factor_gt 0.0605
_refine_ls_wR_factor_ref 0.0615
_reflns_number_gt 3523
_reflns_number_total 3889
_reflns_threshold_expression >2sigma(I)
_cod_data_source_file 1267-2768.cff
_cod_data_source_block gd
_cod_original_sg_symbol_H-M 'P 21/c'
_cod_database_code 8102554

loop_
_symmetry_equiv_pos_as_xyz
'x, y, z'
'-x, y+1/2, -z+1/2'
'-x, -y, -z'
'x, -y-1/2, z-1/2'

loop_
_atom_site_label
_atom_site_type_symbol
_atom_site_fract_x
_atom_site_fract_y
_atom_site_fract_z
_atom_site_U_iso_or_equiv
_atom_site_adp_type
_atom_site_occupancy
_atom_site_symmetry_multiplicity
_atom_site_Wyckoff_symbol
_atom_site_calc_flag
_atom_site_refinement_flags
_atom_site_disorder_assembly
_atom_site_disorder_group
Gd1 Gd 0.951930(13) 0.383169(9) 0.933032(18) 0.01495(6) Uani 1 4 e d . . .
O1 O 0.8647(2) 0.61526(14) 0.8403(3) 0.0246(6) Uani 1 4 e d . . .
O2 O 0.8167(2) 0.48531(14) 0.7999(3) 0.0197(5) Uani 1 4 e d . . .
O3 O 0.6493(2) 0.65235(14) 0.6251(3) 0.0222(5) Uani 1 4 e d U . .
O4 O 0.2263(2) 0.71978(13) 0.1592(3) 0.0182(5) Uani 1 4 e d . . .
O5 O 0.0995(2) 0.85767(14) -0.1468(3) 0.0214(5) Uani 1 4 e d . . .
O6 O 0.0454(2) 0.73689(15) -0.0938(3) 0.0299(6) Uani 1 4 e d . . .
O7 O 1.0577(2) 0.49233(15) 0.8695(3) 0.0223(5) Uani 1 4 e d . . .
O8 O 1.1809(2) 0.59187(15) 0.9028(3) 0.0244(5) Uani 1 4 e d . . .
O9 O 1.3034(3) 0.5172(2) 0.7341(3) 0.0350(7) Uani 1 4 e d . . .
O1W O 1.0969(3) 0.2909(2) 0.8785(4) 0.0416(8) Uani 1 4 e d D . .
H16A H 1.046(3) 0.259(3) 0.870(7) 0.050 Uiso 1 4 e d D . .
H16B H 1.160(2) 0.277(3) 0.939(5) 0.050 Uiso 1 4 e d D . .
C1 C 0.8017(3) 0.5582(2) 0.7683(4) 0.0155(6) Uani 1 4 e d . . .
C2 C 0.6959(3) 0.5742(2) 0.6237(4) 0.0206(7) Uani 1 4 e d . . .
H2A H 0.7176 0.5680 0.5292 0.025 Uiso 1 4 e calc R . .
H2B H 0.6360 0.5349 0.6192 0.025 Uiso 1 4 e calc R . .
C3 C 0.5454(3) 0.6681(2) 0.5039(4) 0.0164(6) Uani 1 4 e d . . .
C4 C 0.4958(3) 0.6158(2) 0.3784(4) 0.0198(7) Uani 1 4 e d . . .
H4 H 0.5331 0.5680 0.3716 0.024 Uiso 1 4 e calc R . .
C5 C 0.3903(3) 0.63545(19) 0.2635(4) 0.0178(7) Uani 1 4 e d . . .
H5 H 0.3571 0.6009 0.1789 0.021 Uiso 1 4 e calc R . .
C6 C 0.3350(3) 0.70604(19) 0.2750(4) 0.0153(6) Uani 1 4 e d . . .
C7 C 0.4911(3) 0.7401(2) 0.5108(4) 0.0231(8) Uani 1 4 e d . . .
H7 H 0.5258 0.7759 0.5925 0.028 Uiso 1 4 e calc R . .
C8 C 0.3850(3) 0.7596(2) 0.3968(4) 0.0215(7) Uani 1 4 e d . . .
H8 H 0.3482 0.8078 0.4022 0.026 Uiso 1 4 e calc R . .
C9 C 0.2056(3) 0.80024(19) 0.0987(4) 0.0173(7) Uani 1 4 e d . . .
H9A H 0.2763 0.8222 0.0869 0.021 Uiso 1 4 e calc R . .
H9B H 0.1824 0.8340 0.1716 0.021 Uiso 1 4 e calc R . .
C10 C 0.1093(3) 0.79766(19) -0.0606(4) 0.0147(6) Uani 1 4 e d . . .
C11 C 1.1428(3) 0.5259(2) 0.8439(4) 0.0173(6) Uani 1 4 e d . . .
C12 C 1.1945(4) 0.4845(3) 0.7309(5) 0.0330(9) Uani 1 4 e d . . .
H12A H 1.2050 0.4281 0.7581 0.040 Uiso 1 4 e calc R . .
H12B H 1.1397 0.4885 0.6240 0.040 Uiso 1 4 e calc R . .
C13 C 1.3979(3) 0.5069(2) 0.8697(5) 0.0278(8) Uani 1 4 e d . . .
C14 C 1.4966(4) 0.5507(2) 0.8772(5) 0.0304(9) Uani 1 4 e d . . .
H14 H 1.4947 0.5852 0.7948 0.036 Uiso 1 4 e calc R . .
C15 C 1.4022(4) 0.4563(2) 0.9944(5) 0.0309(9) Uani 1 4 e d . . .
H15 H 1.3365 0.4268 0.9916 0.037 Uiso 1 4 e calc R . .
O2W O 0.7525(4) 0.7175(2) 0.3561(5) 0.0535(10) Uani 1 4 e d D . .
H17A H 0.782(5) 0.739(3) 0.297(6) 0.064 Uiso 1 4 e d D . .
H17B H 0.697(4) 0.746(3) 0.353(8) 0.064 Uiso 1 4 e d D . .

loop_
_atom_site_aniso_label
_atom_site_aniso_U_11
_atom_site_aniso_U_22
_atom_site_aniso_U_33
_atom_site_aniso_U_23
_atom_site_aniso_U_13
_atom_site_aniso_U_12
Gd1 0.01388(9) 0.01275(9) 0.01469(9) 0.00011(6) -0.00007(6) 0.00029(6)
O1 0.0235(13) 0.0188(12) 0.0191(12) -0.0019(10) -0.0098(10) 0.0006(10)
O2 0.0157(12) 0.0142(11) 0.0222(12) 0.0020(10) -0.0032(10) 0.0044(9)
O3 0.0152(12) 0.0160(11) 0.0233(12) -0.0039(10) -0.0099(10) 0.0071(9)
O4 0.0126(11) 0.0121(11) 0.0202(12) 0.0059(9) -0.0077(9) -0.0003(9)
O5 0.0269(13) 0.0160(11) 0.0149(11) 0.0067(10) -0.0020(10) -0.0028(10)
O6 0.0282(14) 0.0198(13) 0.0267(14) 0.0139(11) -0.0111(11) -0.0090(11)
O7 0.0186(12) 0.0255(13) 0.0213(12) 0.0023(10) 0.0044(10) -0.0061(10)
O8 0.0301(14) 0.0193(12) 0.0292(14) -0.0060(11) 0.0170(12) -0.0066(10)
O9 0.0286(15) 0.0509(19) 0.0320(15) 0.0002(14) 0.0188(13) 0.0064(13)
O1W 0.0337(17) 0.049(2) 0.0297(16) -0.0106(15) -0.0058(14) 0.0232(15)
C1 0.0131(15) 0.0182(16) 0.0117(14) 0.0005(12) -0.0006(12) 0.0048(12)
C2 0.0174(16) 0.0161(16) 0.0185(16) -0.0029(13) -0.0073(13) 0.0066(13)
C3 0.0103(14) 0.0186(16) 0.0147(15) 0.0018(13) -0.0036(12) 0.0017(12)
C4 0.0184(16) 0.0158(15) 0.0192(16) -0.0027(13) -0.0017(13) 0.0036(13)
C5 0.0164(16) 0.0145(15) 0.0158(15) -0.0008(12) -0.0037(12) -0.0003(12)
C6 0.0098(14) 0.0160(15) 0.0144(15) 0.0044(12) -0.0037(12) -0.0005(11)
C7 0.0202(18) 0.0190(17) 0.0209(17) -0.0074(14) -0.0059(14) 0.0040(14)
C8 0.0170(17) 0.0160(16) 0.0241(18) -0.0027(14) -0.0032(14) 0.0061(13)
C9 0.0222(17) 0.0097(14) 0.0137(15) 0.0044(12) -0.0024(13) 0.0001(12)
C10 0.0133(15) 0.0137(14) 0.0144(15) 0.0025(12) 0.0008(12) 0.0031(11)
C11 0.0173(16) 0.0185(16) 0.0162(15) 0.0029(13) 0.0058(13) -0.0003(12)
C12 0.030(2) 0.036(2) 0.036(2) -0.0141(19) 0.0147(18) 0.0005(17)
C13 0.028(2) 0.028(2) 0.035(2) -0.0034(17) 0.0216(18) 0.0063(16)
C14 0.036(2) 0.0246(19) 0.041(2) 0.0034(17) 0.0259(19) 0.0046(16)
C15 0.028(2) 0.029(2) 0.044(2) -0.0014(18) 0.0228(18) -0.0004(16)
O2W 0.052(2) 0.053(2) 0.044(2) 0.0109(18) 0.0003(17) -0.0168(18)

loop_
_atom_type_symbol
_atom_type_description
_atom_type_scat_dispersion_real
_atom_type_scat_dispersion_imag
_atom_type_scat_source
C C 0.0033 0.0016 'International Tables Vol C Tables 4.2.6.8 and 6.1.1.4'
H H 0.0000 0.0000 'International Tables Vol C Tables 4.2.6.8 and 6.1.1.4'
N N 0.0061 0.0033 'International Tables Vol C Tables 4.2.6.8 and 6.1.1.4'
O O 0.0106 0.0060 'International Tables Vol C Tables 4.2.6.8 and 6.1.1.4'
Gd Gd -0.1653 3.9035 'International Tables Vol C Tables 4.2.6.8 and 6.1.1.4'

loop_
_geom_angle_atom_site_label_1
_geom_angle_atom_site_label_2
_geom_angle_atom_site_label_3
_geom_angle
_geom_angle_site_symmetry_1
_geom_angle_site_symmetry_3
_geom_angle_publ_flag
O2 Gd1 O7 70.90(9) . . ?
O2 Gd1 O6 138.27(9) . 3_666 ?
O7 Gd1 O6 148.34(9) . 3_666 ?
O2 Gd1 O5 73.10(8) . 2_645 ?
O7 Gd1 O5 81.81(9) . 2_645 ?
O6 Gd1 O5 114.57(9) 3_666 2_645 ?
O2 Gd1 O1 133.26(8) . 3_767 ?
O7 Gd1 O1 77.24(9) . 3_767 ?
O6 Gd1 O1 72.19(9) 3_666 3_767 ?
O5 Gd1 O1 134.94(9) 2_645 3_767 ?
O2 Gd1 O1W 138.74(10) . . ?
O7 Gd1 O1W 87.55(11) . . ?
O6 Gd1 O1W 74.77(11) 3_666 . ?
O5 Gd1 O1W 69.19(9) 2_645 . ?
O1 Gd1 O1W 70.47(10) 3_767 . ?
O2 Gd1 O8 73.15(9) . 3_767 ?
O7 Gd1 O8 120.03(8) . 3_767 ?
O6 Gd1 O8 71.69(10) 3_666 3_767 ?
O5 Gd1 O8 129.47(9) 2_645 3_767 ?
O1 Gd1 O8 95.46(9) 3_767 3_767 ?
O1W Gd1 O8 146.25(11) . 3_767 ?
O2 Gd1 O4 87.34(8) . 3_666 ?
O7 Gd1 O4 148.92(8) . 3_666 ?
O6 Gd1 O4 60.60(8) 3_666 3_666 ?
O5 Gd1 O4 70.50(8) 2_645 3_666 ?
O1 Gd1 O4 132.78(8) 3_767 3_666 ?
O1W Gd1 O4 95.30(10) . 3_666 ?
O8 Gd1 O4 71.45(8) 3_767 3_666 ?
O2 Gd1 O7 67.28(8) . 3_767 ?
O7 Gd1 O7 73.57(9) . 3_767 ?
O6 Gd1 O7 103.66(9) 3_666 3_767 ?
O5 Gd1 O7 138.29(8) 2_645 3_767 ?
O1 Gd1 O7 71.49(8) 3_767 3_767 ?
O1W Gd1 O7 140.36(9) . 3_767 ?
O8 Gd1 O7 48.59(7) 3_767 3_767 ?
O4 Gd1 O7 118.87(8) 3_666 3_767 ?
O2 Gd1 C11 67.81(9) . 3_767 ?
O7 Gd1 C11 97.07(9) . 3_767 ?
O6 Gd1 C11 87.66(10) 3_666 3_767 ?
O5 Gd1 C11 138.77(9) 2_645 3_767 ?
O1 Gd1 C11 83.59(9) 3_767 3_767 ?
O1W Gd1 C11 152.00(10) . 3_767 ?
O8 Gd1 C11 23.93(8) 3_767 3_767 ?
O4 Gd1 C11 94.73(9) 3_666 3_767 ?
O7 Gd1 C11 24.67(8) 3_767 3_767 ?
O2 Gd1 H16A 139.8(12) . . ?
O7 Gd1 H16A 104.8(7) . . ?
O6 Gd1 H16A 62.6(11) 3_666 . ?
O5 Gd1 H16A 66.7(12) 2_645 . ?
O1 Gd1 H16A 80.7(10) 3_767 . ?
O1W Gd1 H16A 18.3(5) . . ?
O8 Gd1 H16A 133.1(9) 3_767 . ?
O4 Gd1 H16A 77.4(5) 3_666 . ?
O7 Gd1 H16A 151.9(11) 3_767 . ?
C11 Gd1 H16A 149.4(12) 3_767 . ?
C1 O1 Gd1 131.3(2) . 3_767 ?
C1 O2 Gd1 146.3(2) . . ?
C3 O3 C2 115.3(3) . . ?
C6 O4 C9 115.8(2) . . ?
C6 O4 Gd1 126.24(18) . 3_666 ?
C9 O4 Gd1 117.52(18) . 3_666 ?
C10 O5 Gd1 136.2(2) . 2_655 ?
C10 O6 Gd1 129.4(2) . 3_666 ?
C11 O7 Gd1 156.0(2) . . ?
C11 O7 Gd1 89.5(2) . 3_767 ?
Gd1 O7 Gd1 106.43(9) . 3_767 ?
C11 O8 Gd1 99.9(2) . 3_767 ?
C13 O9 C12 117.9(3) . . ?
Gd1 O1W H16A 82(4) . . ?
Gd1 O1W H16B 128(4) . . ?
H16A O1W H16B 113(3) . . ?
O2 C1 O1 127.1(3) . . ?
O2 C1 C2 112.6(3) . . ?
O1 C1 C2 120.3(3) . . ?
O3 C2 C1 112.4(3) . . ?
O3 C2 H2A 109.1 . . ?
C1 C2 H2A 109.1 . . ?
O3 C2 H2B 109.1 . . ?
C1 C2 H2B 109.1 . . ?
H2A C2 H2B 107.9 . . ?
C7 C3 O3 117.0(3) . . ?
C7 C3 C4 119.8(3) . . ?
O3 C3 C4 123.3(3) . . ?
C5 C4 C3 119.7(3) . . ?
C5 C4 H4 120.2 . . ?
C3 C4 H4 120.2 . . ?
C6 C5 C4 119.9(3) . . ?
C6 C5 H5 120.0 . . ?
C4 C5 H5 120.0 . . ?
C5 C6 C8 120.9(3) . . ?
C5 C6 O4 116.6(3) . . ?
C8 C6 O4 122.4(3) . . ?
C3 C7 C8 120.6(3) . . ?
C3 C7 H7 119.7 . . ?
C8 C7 H7 119.7 . . ?
C6 C8 C7 119.0(3) . . ?
C6 C8 H8 120.5 . . ?
C7 C8 H8 120.5 . . ?
O4 C9 C10 108.1(3) . . ?
O4 C9 H9A 110.1 . . ?
C10 C9 H9A 110.1 . . ?
O4 C9 H9B 110.1 . . ?
C10 C9 H9B 110.1 . . ?
H9A C9 H9B 108.4 . . ?
O5 C10 O6 125.5(3) . . ?
O5 C10 C9 116.4(3) . . ?
O6 C10 C9 118.1(3) . . ?
O8 C11 O7 122.0(3) . . ?
O8 C11 C12 120.5(3) . . ?
O7 C11 C12 117.5(3) . . ?
O8 C11 Gd1 56.17(17) . 3_767 ?
O7 C11 Gd1 65.83(18) . 3_767 ?
C12 C11 Gd1 176.6(3) . 3_767 ?
O9 C12 C11 113.3(3) . . ?
O9 C12 H12A 108.9 . . ?
C11 C12 H12A 108.9 . . ?
O9 C12 H12B 108.9 . . ?
C11 C12 H12B 108.9 . . ?
H12A C12 H12B 107.7 . . ?
O9 C13 C14 115.6(4) . . ?
O9 C13 C15 125.7(4) . . ?
C14 C13 C15 118.7(4) . . ?
C15 C14 C13 120.9(4) 3_867 . ?
C15 C14 H14 119.6 3_867 . ?
C13 C14 H14 119.6 . . ?
C14 C15 C13 120.5(4) 3_867 . ?
C14 C15 H15 119.8 3_867 . ?
C13 C15 H15 119.8 . . ?
H17A O2W H17B 104(4) . . ?

loop_
_geom_bond_atom_site_label_1
_geom_bond_atom_site_label_2
_geom_bond_distance
_geom_bond_site_symmetry_2
_geom_bond_publ_flag
Gd1 O2 2.393(2) . ?
Gd1 O7 2.402(2) . ?
Gd1 O6 2.460(2) 3_666 ?
Gd1 O5 2.462(2) 2_645 ?
Gd1 O1 2.465(3) 3_767 ?
Gd1 O1W 2.503(3) . ?
Gd1 O8 2.546(3) 3_767 ?
Gd1 O4 2.670(2) 3_666 ?
Gd1 O7 2.754(3) 3_767 ?
O1 C1 1.258(4) . ?
O2 C1 1.250(4) . ?
O3 C3 1.389(4) . ?
O3 C2 1.423(4) . ?
O4 C6 1.401(4) . ?
O4 C9 1.439(4) . ?
O5 C10 1.246(4) . ?
O6 C10 1.252(4) . ?
O7 C11 1.260(4) . ?
O8 C11 1.243(4) . ?
O9 C13 1.376(5) . ?
O9 C12 1.420(5) . ?
O1W H16A 0.80(2) . ?
O1W H16B 0.81(2) . ?
C1 C2 1.514(4) . ?
C2 H2A 0.9700 . ?
C2 H2B 0.9700 . ?
C3 C7 1.382(5) . ?
C3 C4 1.392(5) . ?
C4 C5 1.390(5) . ?
C4 H4 0.9300 . ?
C5 C6 1.377(5) . ?
C5 H5 0.9300 . ?
C6 C8 1.385(5) . ?
C7 C8 1.390(5) . ?
C7 H7 0.9300 . ?
C8 H8 0.9300 . ?
C9 C10 1.515(4) . ?
C9 H9A 0.9700 . ?
C9 H9B 0.9700 . ?
C11 C12 1.519(5) . ?
C12 H12A 0.9700 . ?
C12 H12B 0.9700 . ?
C13 C14 1.385(6) . ?
C13 C15 1.386(6) . ?
C14 C15 1.381(6) 3_867 ?
C14 H14 0.9300 . ?
C15 H15 0.9300 . ?
O2W H17A 0.81(3) . ?
O2W H17B 0.82(3) . ?

loop_
_geom_hbond_atom_site_label_D
_geom_hbond_atom_site_label_H
_geom_hbond_atom_site_label_A
_geom_hbond_distance_DH
_geom_hbond_distance_HA
_geom_hbond_distance_DA
_geom_hbond_angle_DHA
_geom_hbond_site_symmetry_A
O1W H16A O6 0.80(2) 2.59(5) 3.014(5) 115(5) 3_666
O1W H16B O2W 0.81(2) 2.04(4) 2.758(5) 147(5) 2_746
O2W H17A O1W 0.81(3) 2.53(4) 3.206(6) 142(5) 3_766
O2W H17B O3 0.82(3) 2.56(5) 2.975(4) 113(4) 4_575
